data_4123723
loop_
_publ_author_name
'Cai, Weizhao'
'G\/ladysiak, Andrzej'
'Anio\/la, Michalina'
'Smith, Vincent J.'
'Barbour, Leonard J.'
'Katrusiak, Andrzej'

_publ_section_title
;
 Giant Negative Area Compressibility Tunable in a Soft Porous Framework
 Material.
;
_journal_issue 29
_journal_name_full 'Journal of the American Chemical Society'
_journal_page_first 9296
_journal_page_last 9301
_journal_paper_doi 10.1021/jacs.5b03280
_journal_volume 137
_journal_year 2015
_chemical_formula_moiety 'C18 H12 N2 O3 Zn, H2 O'
_chemical_formula_sum 'C18 H14 N2 O4 Zn'
_chemical_formula_weight 387.68
_chemical_name_systematic
; 
 ? 
;
_space_group_IT_number 82
_symmetry_cell_setting tetragonal
_symmetry_space_group_name_Hall 'I -4'
_symmetry_space_group_name_H-M 'I -4'
_atom_sites_solution_hydrogens geom
_atom_sites_solution_primary direct
_atom_sites_solution_secondary difmap
_audit_creation_method SHELXL-97
_cell_angle_alpha 90.00
_cell_angle_beta 90.00
_cell_angle_gamma 90.00
_cell_formula_units_Z 8
_cell_length_a 27.7477(14)
_cell_length_b 27.7477(14)
_cell_length_c 3.7669(5)
_cell_measurement_pressure 1960000
_cell_measurement_temperature 296(2)
_cell_volume 2900.3(4)
_computing_cell_refinement 'CrysAlis (Oxford Diffraction, 2010)'
_computing_data_collection 'CrysAlis (Oxford Diffraction, 2010)'
_computing_data_reduction 'CrysAlisRED (Oxford Diffraction, 2010)'
_computing_molecular_graphics 'Mercury (Macrae et al., 2008)'
_computing_publication_material 'SHELXL-97 (Sheldrick, 2008)'
_computing_structure_refinement 'SHELXL-97 (Sheldrick, 2008)'
_computing_structure_solution 'SHELXS-97 (Sheldrick, 2008)'
_diffrn_ambient_temperature 296(2)
_diffrn_measured_fraction_theta_full 0.303
_diffrn_measured_fraction_theta_max 0.303
_diffrn_measurement_device_type 'Oxford Diffraction Xcalibur Eos'
_diffrn_measurement_method
; HP omega scans - for more details see:
A. Budzianowski, A. Katrusiak in High-Pressure Crystallography
(Eds.: A. Katrusiak, P. F. McMillan),
Dordrecht: Kluwer Acad. Publ., 2004 pp.157-168
;
_diffrn_radiation_monochromator graphite
_diffrn_radiation_source 'fine-focus sealed tube'
_diffrn_radiation_type MoK\a
_diffrn_radiation_wavelength 0.71073
_diffrn_reflns_av_R_equivalents 0.0823
_diffrn_reflns_av_sigmaI/netI 0.0870
_diffrn_reflns_limit_h_max 6
_diffrn_reflns_limit_h_min -6
_diffrn_reflns_limit_k_max 35
_diffrn_reflns_limit_k_min -35
_diffrn_reflns_limit_l_max 4
_diffrn_reflns_limit_l_min -4
_diffrn_reflns_number 5605
_diffrn_reflns_theta_full 27.29
_diffrn_reflns_theta_max 27.29
_diffrn_reflns_theta_min 4.65
_exptl_absorpt_coefficient_mu 1.723
_exptl_absorpt_correction_T_max 0.7945
_exptl_absorpt_correction_T_min 0.6534
_exptl_absorpt_correction_type analytical
_exptl_absorpt_process_details
;
Katrusiak, A. (2003). REDSHABS - Program for correcting
reflections intensities for DAC absorption, gasket shadowing
and sample crystal absorption. Adam Mickiewicz University, Pozna\'n.
Katrusiak, A. (2004). Z. Kristallogr. 219, 461-467
;
_exptl_crystal_colour Brown
_exptl_crystal_density_diffrn 1.776
_exptl_crystal_density_method 'not measured'
_exptl_crystal_description Block
_exptl_crystal_F_000 1584
_exptl_crystal_size_max 0.27
_exptl_crystal_size_mid 0.16
_exptl_crystal_size_min 0.14
_refine_diff_density_max 0.189
_refine_diff_density_min -0.160
_refine_diff_density_rms 0.045
_refine_ls_abs_structure_details 'Flack H D (1983), Acta Cryst. A39, 876-881'
_refine_ls_abs_structure_Flack 0.00(8)
_refine_ls_extinction_method none
_refine_ls_goodness_of_fit_ref 1.040
_refine_ls_hydrogen_treatment constr
_refine_ls_matrix_type full
_refine_ls_number_parameters 214
_refine_ls_number_reflns 1034
_refine_ls_number_restraints 272
_refine_ls_restrained_S_all 0.975
_refine_ls_R_factor_all 0.1569
_refine_ls_R_factor_gt 0.0791
_refine_ls_shift/su_max 0.000
_refine_ls_shift/su_mean 0.000
_refine_ls_structure_factor_coef Fsqd
_refine_ls_weighting_details 'calc w=1/[\s^2^(Fo^2^)+(0.1244P)^2^+11.2477P] where P=(Fo^2^+2Fc^2^)/3'
_refine_ls_weighting_scheme calc
_refine_ls_wR_factor_gt 0.1877
_refine_ls_wR_factor_ref 0.2389
_reflns_number_gt 562
_reflns_number_total 1034
_reflns_threshold_expression >2sigma(I)
_cod_data_source_file ja5b03280_si_002.cif
_cod_data_source_block 1H2O_1.96GPa_in_Isopropanol
_cod_depositor_comments
;
The following automatic conversions were performed:
'_atom_site_symetry_multiplicity' tag replaced with
'_atom_site_symmetry_multiplicity' tag as specified in the
replacement file
'/usr/data/users/saulius/crontab/automatic-downloads/rss-feeds/ACS/lib/lists/replacement-tags.lst'.

Automatic conversion script
Id: cif_correct_tags 3376 2015-05-07 07:48:27Z andrius 

The following automatic conversions were performed:

'_symmetry_cell_setting' value 'Tetragonal' changed to 'tetragonal'
according to
/usr/data/users/saulius/crontab/automatic-downloads/rss-feeds/ACS/lib/dictionaries/cif_core.dic
dictionary named 'cif_core.dic' version 2.4.2 from 2011-04-26.

Automatic conversion script
Id: cif_fix_values 3271 2015-04-21 07:52:19Z andrius 

 Adding full bibliography for 4123717--4123744.cif.
;
_cod_original_sg_symbol_Hall I-4
_cod_original_sg_symbol_H-M I-4
_cod_database_code 4123723

loop_
_symmetry_equiv_pos_as_xyz
'x, y, z'
'-x, -y, z'
'y, -x, -z'
'-y, x, -z'
'x+1/2, y+1/2, z+1/2'
'-x+1/2, -y+1/2, z+1/2'
'y+1/2, -x+1/2, -z+1/2'
'-y+1/2, x+1/2, -z+1/2'

loop_
_atom_site_label
_atom_site_type_symbol
_atom_site_fract_x
_atom_site_fract_y
_atom_site_fract_z
_atom_site_U_iso_or_equiv
_atom_site_adp_type
_atom_site_occupancy
_atom_site_symmetry_multiplicity
_atom_site_calc_flag
_atom_site_refinement_flags
Zn1 Zn 0.28308(10) 0.21414(9) 0.8689(8) 0.0845(12) Uani 1 1 d U
O1 O 0.2165(5) 0.2548(6) 0.898(4) 0.089(4) Uani 1 1 d U
H1O H 0.1938 0.2669 0.7750 0.107 Uiso 1 1 d R
N1 N 0.2597(6) 0.1456(4) 0.814(3) 0.062(4) Uani 1 1 d DU
C1 C 0.2794(6) 0.1084(4) 0.969(3) 0.074(5) Uani 1 1 d DU
H1 H 0.3090 0.1098 1.0838 0.089 Uiso 1 1 calc R
N2 N 0.2527(3) 0.0674(4) 0.948(2) 0.057(4) Uani 1 1 d DU
C2 C 0.2143(4) 0.1292(5) 0.670(2) 0.070(5) Uani 1 1 d DU
O2 O 0.2778(6) -0.1421(6) 1.573(5) 0.133(7) Uani 1 1 d DU
C3 C 0.1785(4) 0.1524(4) 0.480(2) 0.062(4) Uani 1 1 d DU
H3 H 0.1813 0.1849 0.4233 0.075 Uiso 1 1 calc R
O3A O 0.3448(8) -0.1232(15) 1.645(11) 0.165(11) Uani 0.50(3) 1 d PDU
O3B O 0.3418(10) -0.1374(14) 1.239(12) 0.165(11) Uani 0.50(3) 1 d PDU
C4 C 0.1383(4) 0.1265(4) 0.378(2) 0.055(4) Uani 1 1 d DU
C5 C 0.1014(4) 0.1475(5) 0.186(2) 0.068(4) Uani 1 1 d DU
H5 H 0.1039 0.1799 0.1267 0.081 Uiso 1 1 calc R
C6 C 0.0609(4) 0.1225(6) 0.080(3) 0.065(5) Uani 1 1 d DU
H6 H 0.0364 0.1373 -0.0480 0.078 Uiso 1 1 calc R
C7 C 0.0585(3) 0.0742(6) 0.172(3) 0.066(4) Uani 1 1 d DU
H7 H 0.0318 0.0560 0.1058 0.080 Uiso 1 1 calc R
C8 C 0.0955(4) 0.0528(5) 0.361(3) 0.065(4) Uani 1 1 d DU
H8 H 0.0932 0.0203 0.4176 0.077 Uiso 1 1 calc R
C9 C 0.1359(3) 0.0781(4) 0.469(2) 0.051(4) Uani 1 1 d DU
C10 C 0.1715(4) 0.0544(5) 0.659(2) 0.056(4) Uani 1 1 d DU
H10 H 0.1685 0.0219 0.7163 0.067 Uiso 1 1 calc R
C11 C 0.2116(4) 0.0807(5) 0.762(4) 0.054(4) Uani 1 1 d DU
C12 C 0.2450(6) -0.0556(4) 1.312(3) 0.067(4) Uani 1 1 d GDU
H12 H 0.2218 -0.0770 1.3954 0.081 Uiso 1 1 calc R
C15 C 0.2932(6) -0.0691(4) 1.305(3) 0.086(6) Uani 1 1 d GDU
C13 C 0.3278(5) -0.0371(5) 1.180(5) 0.119(8) Uani 1 1 d GDU
H13 H 0.3601 -0.0462 1.1753 0.143 Uiso 1 1 calc R
C14 C 0.3142(5) 0.0083(5) 1.061(4) 0.106(7) Uani 1 1 d GDU
H14 H 0.3374 0.0297 0.9772 0.128 Uiso 1 1 calc R
C16 C 0.2660(5) 0.0218(3) 1.068(2) 0.072(5) Uani 1 1 d GDU
C17 C 0.2314(4) -0.0101(4) 1.193(3) 0.084(6) Uani 1 1 d GDU
H17 H 0.1991 -0.0011 1.1973 0.101 Uiso 1 1 calc R
C18 C 0.3074(12) -0.1188(5) 1.435(5) 0.144(10) Uani 1 1 d DU
O1W O 0.426(3) -0.113(2) 0.874(13) 0.44(3) Uiso 1 1 d .
H1WA H 0.4030 -0.1303 0.9540 0.524 Uiso 1 1 d R
H1WB H 0.4248 -0.0874 0.7478 0.524 Uiso 1 1 d R

loop_
_atom_site_aniso_label
_atom_site_aniso_U_11
_atom_site_aniso_U_22
_atom_site_aniso_U_33
_atom_site_aniso_U_23
_atom_site_aniso_U_13
_atom_site_aniso_U_12
Zn1 0.0539(17) 0.0474(14) 0.152(2) 0.0048(17) 0.0077(17) 0.006(3)
O1 0.064(7) 0.065(7) 0.138(9) -0.004(9) 0.001(9) 0.022(9)
N1 0.059(8) 0.040(5) 0.085(8) -0.001(7) 0.033(7) -0.008(8)
C1 0.033(8) 0.057(7) 0.132(14) 0.007(11) 0.010(9) -0.008(11)
N2 0.048(8) 0.042(6) 0.083(9) -0.001(7) 0.011(7) -0.003(9)
C2 0.066(11) 0.037(8) 0.108(13) -0.017(10) 0.008(10) 0.021(9)
O2 0.169(18) 0.076(10) 0.152(15) 0.012(10) -0.037(13) 0.014(19)
C3 0.090(10) 0.034(8) 0.063(8) 0.020(8) 0.011(8) -0.012(10)
O3A 0.122(14) 0.079(15) 0.29(3) 0.017(19) -0.013(14) 0.072(16)
O3B 0.122(14) 0.079(15) 0.29(3) 0.017(19) -0.013(14) 0.072(16)
C4 0.068(9) 0.043(7) 0.053(8) -0.015(8) 0.020(8) 0.022(10)
C5 0.086(9) 0.078(10) 0.039(7) -0.002(8) 0.007(8) 0.015(10)
C6 0.062(8) 0.072(8) 0.060(8) -0.017(8) 0.023(8) 0.024(11)
C7 0.064(9) 0.081(9) 0.054(8) -0.012(10) 0.004(8) 0.016(13)
C8 0.049(8) 0.080(11) 0.065(9) 0.016(12) 0.004(8) -0.016(12)
C9 0.047(8) 0.050(7) 0.055(8) -0.008(8) 0.015(7) 0.003(10)
C10 0.047(7) 0.055(8) 0.066(7) 0.004(8) 0.001(7) 0.007(8)
C11 0.039(7) 0.051(8) 0.071(10) 0.006(8) 0.021(6) -0.005(8)
C12 0.066(8) 0.050(8) 0.086(10) -0.011(8) 0.001(10) -0.002(11)
C15 0.079(9) 0.053(9) 0.127(14) -0.017(9) 0.005(11) 0.020(10)
C13 0.061(9) 0.098(11) 0.198(17) 0.031(13) -0.008(14) 0.020(10)
C14 0.063(8) 0.064(10) 0.19(2) -0.002(12) -0.035(14) 0.001(12)
C16 0.060(9) 0.037(7) 0.118(13) -0.015(9) -0.010(11) 0.002(10)
C17 0.075(10) 0.072(10) 0.105(13) 0.027(11) 0.003(12) 0.009(11)
C18 0.151(18) 0.072(13) 0.21(2) 0.018(15) -0.005(13) 0.040(13)

loop_
_atom_type_symbol
_atom_type_description
_atom_type_scat_dispersion_real
_atom_type_scat_dispersion_imag
_atom_type_scat_source
C C 0.0033 0.0016 'International Tables Vol C Tables 4.2.6.8 and 6.1.1.4'
H H 0.0000 0.0000 'International Tables Vol C Tables 4.2.6.8 and 6.1.1.4'
N N 0.0061 0.0033 'International Tables Vol C Tables 4.2.6.8 and 6.1.1.4'
O O 0.0106 0.0060 'International Tables Vol C Tables 4.2.6.8 and 6.1.1.4'
Zn Zn 0.2839 1.4301 'International Tables Vol C Tables 4.2.6.8 and 6.1.1.4'

loop_
_geom_angle_atom_site_label_1
_geom_angle_atom_site_label_2
_geom_angle_atom_site_label_3
_geom_angle
_geom_angle_site_symmetry_1
_geom_angle_site_symmetry_3
O1 Zn1 N1 108.7(6) 6_554 .
O1 Zn1 O2 92.3(7) 6_554 7_557
N1 Zn1 O2 115.3(7) . 7_557
O1 Zn1 O1 79.8(5) 6_554 .
N1 Zn1 O1 102.8(6) . .
O2 Zn1 O1 141.5(7) 7_557 .
O1 Zn1 O1 130.7(8) 6_554 6
N1 Zn1 O1 118.0(5) . 6
O2 Zn1 O1 81.8(6) 7_557 6
O1 Zn1 O1 75.7(6) . 6
Zn1 O1 Zn1 105.5(7) 6 .
Zn1 O1 Zn1 130.7(8) 6 6_554
Zn1 O1 Zn1 99.0(6) . 6_554
C1 N1 C2 106.5(12) . .
C1 N1 Zn1 124.4(11) . .
C2 N1 Zn1 127.9(10) . .
N1 C1 N2 114.1(13) . .
C1 N2 C11 104.8(12) . .
C1 N2 C16 126.7(9) . .
C11 N2 C16 128.4(11) . .
C3 C2 C11 122.6(8) . .
C3 C2 N1 132.5(10) . .
C11 C2 N1 104.9(10) . .
C18 O2 Zn1 121.2(11) . 8_547
C4 C3 C2 118.9(5) . .
C18 O3A O3B 53.1(18) . .
C18 O3B O3A 52.8(18) . .
C3 C4 C5 121.6(8) . .
C3 C4 C9 118.2(8) . .
C5 C4 C9 120.2(9) . .
C6 C5 C4 122.9(6) . .
C5 C6 C7 116.9(8) . .
C8 C7 C6 120.5(9) . .
C7 C8 C9 122.3(8) . .
C8 C9 C4 117.2(9) . .
C8 C9 C10 119.1(10) . .
C4 C9 C10 123.7(8) . .
C11 C10 C9 117.7(8) . .
C10 C11 N2 131.3(10) . .
C10 C11 C2 119.0(8) . .
N2 C11 C2 109.7(10) . .
C15 C12 C17 120.0 . .
C12 C15 C13 120.0 . .
C12 C15 C18 119.3(16) . .
C13 C15 C18 120.7(17) . .
C14 C13 C15 120.0 . .
C13 C14 C16 120.0 . .
C17 C16 C14 120.0 . .
C17 C16 N2 120.4(10) . .
C14 C16 N2 119.6(10) . .
C16 C17 C12 120.0 . .
O2 C18 O3A 103.8(12) . .
O2 C18 O3B 123.0(18) . .
O3A C18 O3B 74(4) . .
O2 C18 C15 118(2) . .
O3A C18 C15 119(3) . .
O3B C18 C15 111(3) . .

loop_
_geom_bond_atom_site_label_1
_geom_bond_atom_site_label_2
_geom_bond_distance
_geom_bond_site_symmetry_2
Zn1 O1 1.973(16) 6_554
Zn1 N1 2.021(13) .
Zn1 O2 2.101(18) 7_557
Zn1 O1 2.168(14) .
Zn1 O1 2.170(17) 6
O1 Zn1 1.973(16) 6
O1 Zn1 2.170(17) 6_554
N1 C1 1.3049(11) .
N1 C2 1.445(19) .
C1 N2 1.3580(11) .
N2 C11 1.3900(11) .
N2 C16 1.393(15) .
C2 C3 1.3820(10) .
C2 C11 1.393(8) .
O2 C18 1.17(2) .
O2 Zn1 2.101(18) 8_547
C3 C4 1.382(7) .
O3A C18 1.3100(11) .
O3A O3B 1.58(7) .
O3B C18 1.3140(11) .
C4 C5 1.3821(10) .
C4 C9 1.386(8) .
C5 C6 1.380(8) .
C6 C7 1.386(8) .
C7 C8 1.384(7) .
C8 C9 1.385(8) .
C9 C10 1.387(8) .
C10 C11 1.385(8) .
C12 C15 1.3900 .
C12 C17 1.3900 .
C15 C13 1.3900 .
C15 C18 1.5164 .
C13 C14 1.3900 .
C14 C16 1.3900 .
C16 C17 1.3900 .

loop_
_geom_torsion_atom_site_label_1
_geom_torsion_atom_site_label_2
_geom_torsion_atom_site_label_3
_geom_torsion_atom_site_label_4
_geom_torsion
_geom_torsion_site_symmetry_1
_geom_torsion_site_symmetry_3
_geom_torsion_site_symmetry_4
O1 Zn1 O1 Zn1 -134.6(11) 6_554 . 6
N1 Zn1 O1 Zn1 118.3(6) . . 6
O2 Zn1 O1 Zn1 -53.8(14) 7_557 . 6
O1 Zn1 O1 Zn1 2.3(4) 6 . 6
O1 Zn1 O1 Zn1 2.2(3) 6_554 . 6_554
N1 Zn1 O1 Zn1 -104.8(6) . . 6_554
O2 Zn1 O1 Zn1 83.0(12) 7_557 . 6_554
O1 Zn1 O1 Zn1 139.1(10) 6 . 6_554
O1 Zn1 N1 C1 136.2(6) 6_554 . .
O2 Zn1 N1 C1 34.2(8) 7_557 . .
O1 Zn1 N1 C1 -140.4(6) . . .
O1 Zn1 N1 C1 -60.0(8) 6 . .
O1 Zn1 N1 C2 -58.3(7) 6_554 . .
O2 Zn1 N1 C2 -160.3(7) 7_557 . .
O1 Zn1 N1 C2 25.1(7) . . .
O1 Zn1 N1 C2 105.5(6) 6 . .
C2 N1 C1 N2 0.3(14) . . .
Zn1 N1 C1 N2 168.4(6) . . .
N1 C1 N2 C11 -0.6(8) . . .
N1 C1 N2 C16 175.4(7) . . .
C1 N1 C2 C3 179.9(3) . . .
Zn1 N1 C2 C3 12.4(6) . . .
C1 N1 C2 C11 0.2(7) . . .
Zn1 N1 C2 C11 -167.4(10) . . .
C11 C2 C3 C4 -0.1(10) . . .
N1 C2 C3 C4 -179.8(3) . . .
C2 C3 C4 C5 -179.6(5) . . .
C2 C3 C4 C9 -0.1(8) . . .
C3 C4 C5 C6 179.9(5) . . .
C9 C4 C5 C6 0.4(8) . . .
C4 C5 C6 C7 -0.3(8) . . .
C5 C6 C7 C8 -0.2(8) . . .
C6 C7 C8 C9 0.6(9) . . .
C7 C8 C9 C4 -0.5(8) . . .
C7 C8 C9 C10 179.8(5) . . .
C3 C4 C9 C8 -179.5(5) . . .
C5 C4 C9 C8 0.1(8) . . .
C3 C4 C9 C10 0.2(8) . . .
C5 C4 C9 C10 179.7(5) . . .
C8 C9 C10 C11 179.6(9) . . .
C4 C9 C10 C11 -0.1(11) . . .
C9 C10 C11 N2 -179.4(12) . . .
C9 C10 C11 C2 -0.1(16) . . .
C1 N2 C11 C10 -179.9(14) . . .
C16 N2 C11 C10 4(2) . . .
C1 N2 C11 C2 0.7(12) . . .
C16 N2 C11 C2 -175.2(8) . . .
C3 C2 C11 C10 0.2(16) . . .
N1 C2 C11 C10 180.0(10) . . .
C3 C2 C11 N2 179.6(6) . . .
N1 C2 C11 N2 -0.6(12) . . .
C17 C12 C15 C13 0.0 . . .
C17 C12 C15 C18 -179.9(12) . . .
C12 C15 C13 C14 0.0 . . .
C18 C15 C13 C14 179.9(15) . . .
C15 C13 C14 C16 0.0 . . .
C13 C14 C16 C17 0.0 . . .
C13 C14 C16 N2 -179.9(9) . . .
C1 N2 C16 C17 148.2(8) . . .
C11 N2 C16 C17 -36.7(13) . . .
C1 N2 C16 C14 -31.8(8) . . .
C11 N2 C16 C14 143.3(13) . . .
C14 C16 C17 C12 0.0 . . .
N2 C16 C17 C12 179.9(9) . . .
C15 C12 C17 C16 0.0 . . .
Zn1 O2 C18 O3A -64(3) 8_547 . .
Zn1 O2 C18 O3B 16(4) 8_547 . .
Zn1 O2 C18 C15 162.0(8) 8_547 . .
O3B O3A C18 O2 120.9(15) . . .
O3B O3A C18 C15 -106(4) . . .
O3A O3B C18 O2 -96(2) . . .
O3A O3B C18 C15 115(3) . . .
C12 C15 C18 O2 -8.3(17) . . .
C13 C15 C18 O2 171.7(17) . . .
C12 C15 C18 O3A -135(3) . . .
C13 C15 C18 O3A 45(3) . . .
C12 C15 C18 O3B 142(3) . . .
C13 C15 C18 O3B -38(3) . . .
Zn1 O1 Zn1 O1 -2.3(4) . 6 6
Zn1 O1 Zn1 O1 -134.6(11) 6 . 6_554
